data_7239389
loop_
_publ_author_name
'Mugnaini, Claudia'
'Pedani, Valentina'
'Giunta, Daniela'
'Sechi, Barbara'
'Solinas, Maurizio'
'Casti, Alberto'
'Castelli, Maria Paola'
'Giorgi, Gianluca'
'Corelli, Federico'

_publ_section_title
;
 Synthesis, structural properties, and pharmacological evaluation of
 2-(acylamino)thiophene-3-carboxamides and analogues thereof
;
_journal_issue 4
_journal_name_full 'RSC Adv.'
_journal_page_first 1782
_journal_paper_doi 10.1039/C3RA45546G
_journal_volume 4
_journal_year 2014
_chemical_formula_moiety 'C12 H9 N3 O2'
_chemical_formula_sum 'C12 H9 N3 O2'
_chemical_formula_weight 227.22
_chemical_name_systematic
;
1-methyl-6-phenylpyrazolo[3,4-d][1,3]oxazin-4(1H)-one
;
_space_group_IT_number 2
_space_group_name_Hall '-P 1'
_space_group_name_H-M_alt 'P -1'
_symmetry_cell_setting triclinic
_symmetry_space_group_name_Hall '-P 1'
_symmetry_space_group_name_H-M 'P -1'
_atom_sites_solution_hydrogens geom
_atom_sites_solution_primary direct
_atom_sites_solution_secondary difmap
_audit_creation_method SHELXL-97
_cell_angle_alpha 95.828(6)
_cell_angle_beta 99.665(6)
_cell_angle_gamma 96.264(6)
_cell_formula_units_Z 4
_cell_length_a 7.0093(5)
_cell_length_b 11.7130(9)
_cell_length_c 13.5092(9)
_cell_measurement_reflns_used 2213
_cell_measurement_temperature 293(2)
_cell_measurement_theta_max 29.0417
_cell_measurement_theta_min 2.4740
_cell_volume 1078.67(14)
_computing_cell_refinement
;
CrysAlisPro, Oxford Diffraction Ltd.,
Version 1.171.33.42 (release 29-05-2009 CrysAlis171 .NET)
(compiled May 29 2009,17:40:42)
;
_computing_data_collection
;
CrysAlisPro, Oxford Diffraction Ltd.,
Version 1.171.33.42 (release 29-05-2009 CrysAlis171 .NET)
(compiled May 29 2009,17:40:42)
;
_computing_data_reduction
;
CrysAlisPro, Oxford Diffraction Ltd.,
Version 1.171.33.42 (release 29-05-2009 CrysAlis171 .NET)
(compiled May 29 2009,17:40:42)
;
_computing_molecular_graphics 'Ortep-3 for Windows (Farrugia, 1997)'
_computing_publication_material 'WinGX publication routines (Farrugia, 1999)'
_computing_structure_refinement 'SHELXL-97 (Sheldrick, 1997)'
_diffrn_ambient_temperature 293(2)
_diffrn_detector_area_resol_mean 16.0827
_diffrn_measured_fraction_theta_full 0.838
_diffrn_measured_fraction_theta_max 0.838
_diffrn_measurement_method '\w scans'
_diffrn_radiation_monochromator graphite
_diffrn_radiation_source 'fine-focus sealed tube'
_diffrn_radiation_type MoK\a
_diffrn_radiation_wavelength 0.71073
_diffrn_reflns_av_R_equivalents 0.0223
_diffrn_reflns_av_sigmaI/netI 0.0856
_diffrn_reflns_limit_h_max 9
_diffrn_reflns_limit_h_min -9
_diffrn_reflns_limit_k_max 14
_diffrn_reflns_limit_k_min -13
_diffrn_reflns_limit_l_max 18
_diffrn_reflns_limit_l_min -16
_diffrn_reflns_number 8075
_diffrn_reflns_theta_full 29.11
_diffrn_reflns_theta_max 29.11
_diffrn_reflns_theta_min 2.48
_exptl_absorpt_coefficient_mu 0.099
_exptl_absorpt_correction_T_max 1.00000
_exptl_absorpt_correction_T_min 0.85167
_exptl_absorpt_correction_type multi-scan
_exptl_absorpt_process_details
;
CrysAlisPro, Oxford Diffraction Ltd.,
Version 1.171.33.66 (release 28-04-2010 CrysAlis171 .NET)
(compiled Apr 28 2010,14:27:37)
Empirical absorption correction using spherical harmonics,
  implemented in SCALE3 ABSPACK scaling algorithm.
;
_exptl_crystal_colour colorless
_exptl_crystal_density_diffrn 1.399
_exptl_crystal_density_method 'not measured'
_exptl_crystal_description prism
_exptl_crystal_F_000 472
_exptl_crystal_size_max 0.6
_exptl_crystal_size_mid 0.5
_exptl_crystal_size_min 0.3
_refine_diff_density_max 0.099
_refine_diff_density_min -0.158
_refine_diff_density_rms 0.028
_refine_ls_extinction_method none
_refine_ls_goodness_of_fit_ref 0.740
_refine_ls_hydrogen_treatment constr
_refine_ls_matrix_type full
_refine_ls_number_parameters 309
_refine_ls_number_reflns 4868
_refine_ls_number_restraints 0
_refine_ls_restrained_S_all 0.740
_refine_ls_R_factor_all 0.1165
_refine_ls_R_factor_gt 0.0403
_refine_ls_shift/su_max 0.001
_refine_ls_shift/su_mean 0.000
_refine_ls_structure_factor_coef Fsqd
_refine_ls_weighting_details 'calc w=1/[\s^2^(Fo^2^)+(0.0315P)^2^+0.0000P] where P=(Fo^2^+2Fc^2^)/3'
_refine_ls_weighting_scheme calc
_refine_ls_wR_factor_gt 0.0690
_refine_ls_wR_factor_ref 0.0789
_reflns_number_gt 1997
_reflns_number_total 4868
_reflns_threshold_expression >2\s(I)
_cod_data_source_file c3ra45546g.txt
_cod_data_source_block pyrazoxa
_cod_depositor_comments
;
The following automatic conversions were performed:

data item '_symmetry_cell_setting' value 'Triclinic' was changed to
'triclinic' in accordance with the
/home/saulius/struct/COD-crude-data/automatic-downloads/DataCite-retrospective/RSC/depositions/lib/dictionaries/cif_core.dic
dictionary named 'cif_core.dic' version 2.4.2 last updated on
2011-04-26.

Automatic conversion script
Id: cif_fix_values 6909 2019-04-08 15:41:33Z antanas 
;
_cod_original_cell_volume 1078.67(13)
_cod_database_code 7239389

loop_
_symmetry_equiv_pos_as_xyz
'x, y, z'
'-x, -y, -z'

loop_
_atom_site_label
_atom_site_type_symbol
_atom_site_fract_x
_atom_site_fract_y
_atom_site_fract_z
_atom_site_U_iso_or_equiv
_atom_site_adp_type
_atom_site_occupancy
_atom_site_symmetry_multiplicity
_atom_site_calc_flag
_atom_site_refinement_flags
N1A N -0.1931(2) 1.33809(13) 0.38676(10) 0.0523(4) Uani 1 1 d .
C2A C -0.0893(3) 1.42719(16) 0.36744(11) 0.0470(4) Uani 1 1 d .
O3A O 0.08401(16) 1.42641(10) 0.33318(8) 0.0544(3) Uani 1 1 d .
C4A C 0.1711(3) 1.32283(17) 0.31412(12) 0.0589(5) Uani 1 1 d .
O4A O 0.32294(19) 1.33558(11) 0.28481(10) 0.0811(4) Uani 1 1 d .
C5A C 0.0557(3) 1.22358(16) 0.33471(12) 0.0522(5) Uani 1 1 d .
C6A C 0.0697(3) 1.10477(18) 0.33276(13) 0.0651(5) Uani 1 1 d .
H6A H 0.1714 1.0693 0.3123 0.078 Uiso 1 1 calc R
N7A N -0.0793(3) 1.04987(13) 0.36351(11) 0.0679(5) Uani 1 1 d .
N8A N -0.1932(2) 1.13364(13) 0.38580(10) 0.0612(4) Uani 1 1 d .
C9A C -0.1144(3) 1.23811(16) 0.36943(11) 0.0501(5) Uani 1 1 d .
C10A C -0.3709(3) 1.10386(17) 0.42462(16) 0.0922(7) Uani 1 1 d .
H10A H -0.3380 1.0898 0.4938 0.138 Uiso 1 1 calc R
H10B H -0.4439 1.0355 0.3850 0.138 Uiso 1 1 calc R
H10C H -0.4481 1.1666 0.4207 0.138 Uiso 1 1 calc R
C1'A C -0.1484(3) 1.54349(15) 0.38041(11) 0.0456(4) Uani 1 1 d .
C2'A C -0.3294(3) 1.55452(16) 0.40710(12) 0.0613(5) Uani 1 1 d .
H2'A H -0.4098 1.4893 0.4161 0.074 Uiso 1 1 calc R
C3'A C -0.3890(3) 1.66264(18) 0.42009(14) 0.0703(6) Uani 1 1 d .
H3'A H -0.5103 1.6700 0.4375 0.084 Uiso 1 1 calc R
C4'A C -0.2709(3) 1.75923(17) 0.40756(12) 0.0646(5) Uani 1 1 d .
H4'A H -0.3120 1.8318 0.4169 0.077 Uiso 1 1 calc R
C5'A C -0.0925(3) 1.74925(16) 0.38138(12) 0.0624(5) Uani 1 1 d .
H5'A H -0.0128 1.8151 0.3729 0.075 Uiso 1 1 calc R
C6'A C -0.0306(3) 1.64193(16) 0.36759(12) 0.0566(5) Uani 1 1 d .
H6'A H 0.0905 1.6356 0.3496 0.068 Uiso 1 1 calc R
N1B N 0.25349(18) 0.82697(13) -0.00689(9) 0.0482(4) Uani 1 1 d .
C2B C 0.2669(2) 0.92177(15) 0.05222(13) 0.0444(4) Uani 1 1 d .
O3B O 0.29087(15) 0.93036(9) 0.15564(8) 0.0503(3) Uani 1 1 d .
C4B C 0.3030(2) 0.83373(16) 0.21070(14) 0.0500(5) Uani 1 1 d .
O4B O 0.31951(17) 0.85475(10) 0.30087(8) 0.0660(4) Uani 1 1 d .
C5B C 0.2917(2) 0.72874(15) 0.14643(12) 0.0467(4) Uani 1 1 d .
C6B C 0.3014(3) 0.61144(17) 0.15817(14) 0.0642(5) Uani 1 1 d .
H6B H 0.3183 0.5824 0.2202 0.077 Uiso 1 1 calc R
N7B N 0.2836(2) 0.54773(14) 0.06986(12) 0.0706(5) Uani 1 1 d .
N8B N 0.2625(2) 0.62435(13) -0.00044(11) 0.0602(4) Uani 1 1 d .
C9B C 0.2680(2) 0.73255(16) 0.04378(13) 0.0473(4) Uani 1 1 d .
C10B C 0.2417(3) 0.58405(17) -0.10776(13) 0.0844(6) Uani 1 1 d .
H10D H 0.2460 0.6494 -0.1453 0.127 Uiso 1 1 calc R
H10E H 0.1192 0.5358 -0.1303 0.127 Uiso 1 1 calc R
H10F H 0.3463 0.5404 -0.1184 0.127 Uiso 1 1 calc R
C1'B C 0.2575(2) 1.03387(15) 0.01290(13) 0.0448(4) Uani 1 1 d .
C2'B C 0.2301(2) 1.03539(16) -0.09039(13) 0.0572(5) Uani 1 1 d .
H2'B H 0.2190 0.9664 -0.1328 0.069 Uiso 1 1 calc R
C3'B C 0.2190(3) 1.13806(19) -0.13144(15) 0.0697(6) Uani 1 1 d .
H3'B H 0.2014 1.1385 -0.2012 0.084 Uiso 1 1 calc R
C4'B C 0.2343(3) 1.24055(18) -0.06789(18) 0.0727(6) Uani 1 1 d .
H4'B H 0.2262 1.3100 -0.0952 0.087 Uiso 1 1 calc R
C5'B C 0.2613(3) 1.24006(17) 0.03493(17) 0.0713(6) Uani 1 1 d .
H5'B H 0.2719 1.3091 0.0773 0.086 Uiso 1 1 calc R
C6'B C 0.2728(2) 1.13617(16) 0.07590(14) 0.0594(5) Uani 1 1 d .
H6'B H 0.2908 1.1357 0.1456 0.071 Uiso 1 1 calc R

loop_
_atom_site_aniso_label
_atom_site_aniso_U_11
_atom_site_aniso_U_22
_atom_site_aniso_U_33
_atom_site_aniso_U_23
_atom_site_aniso_U_13
_atom_site_aniso_U_12
N1A 0.0631(10) 0.0351(10) 0.0599(9) 0.0067(8) 0.0133(8) 0.0073(8)
C2A 0.0554(12) 0.0414(13) 0.0433(10) 0.0053(9) 0.0053(9) 0.0071(9)
O3A 0.0630(8) 0.0414(8) 0.0607(7) 0.0080(6) 0.0163(6) 0.0062(6)
C4A 0.0668(14) 0.0539(15) 0.0548(11) -0.0017(10) 0.0102(11) 0.0119(11)
O4A 0.0726(9) 0.0642(11) 0.1104(11) -0.0018(8) 0.0366(9) 0.0067(8)
C5A 0.0626(12) 0.0393(13) 0.0543(11) 0.0018(9) 0.0111(10) 0.0078(10)
C6A 0.0778(14) 0.0473(14) 0.0714(13) 0.0003(10) 0.0142(11) 0.0187(12)
N7A 0.0915(12) 0.0379(11) 0.0762(11) 0.0045(8) 0.0202(10) 0.0119(10)
N8A 0.0777(11) 0.0357(10) 0.0729(10) 0.0028(8) 0.0242(9) 0.0059(9)
C9A 0.0630(13) 0.0360(12) 0.0506(11) 0.0048(9) 0.0098(10) 0.0050(10)
C10A 0.1008(16) 0.0520(15) 0.1309(18) 0.0047(13) 0.0562(15) -0.0076(12)
C1'A 0.0592(11) 0.0346(12) 0.0425(10) 0.0070(8) 0.0053(9) 0.0080(9)
C2'A 0.0651(13) 0.0422(13) 0.0762(13) 0.0043(10) 0.0144(11) 0.0056(10)
C3'A 0.0696(14) 0.0479(14) 0.0946(15) 0.0011(12) 0.0187(12) 0.0145(11)
C4'A 0.0830(15) 0.0415(14) 0.0667(13) 0.0053(10) 0.0016(12) 0.0169(12)
C5'A 0.0845(15) 0.0401(13) 0.0628(12) 0.0144(10) 0.0106(11) 0.0059(11)
C6'A 0.0670(12) 0.0466(13) 0.0583(11) 0.0133(9) 0.0133(10) 0.0078(10)
N1B 0.0524(9) 0.0375(10) 0.0554(9) 0.0103(8) 0.0083(8) 0.0072(8)
C2B 0.0370(10) 0.0414(12) 0.0580(11) 0.0119(9) 0.0128(9) 0.0067(8)
O3B 0.0596(8) 0.0385(8) 0.0558(7) 0.0086(6) 0.0146(6) 0.0110(6)
C4B 0.0482(11) 0.0480(13) 0.0588(12) 0.0167(10) 0.0149(10) 0.0119(9)
O4B 0.0904(10) 0.0596(9) 0.0518(7) 0.0083(7) 0.0172(7) 0.0186(7)
C5B 0.0546(11) 0.0350(12) 0.0531(11) 0.0093(9) 0.0112(9) 0.0107(9)
C6B 0.0823(14) 0.0516(14) 0.0624(12) 0.0168(11) 0.0135(11) 0.0157(11)
N7B 0.1002(13) 0.0428(11) 0.0706(11) 0.0146(9) 0.0115(10) 0.0157(10)
N8B 0.0815(11) 0.0405(11) 0.0559(10) 0.0048(8) 0.0051(8) 0.0076(9)
C9B 0.0476(11) 0.0364(12) 0.0577(12) 0.0064(9) 0.0082(9) 0.0058(9)
C10B 0.1284(18) 0.0537(14) 0.0637(13) -0.0020(11) 0.0023(12) 0.0108(13)
C1'B 0.0379(10) 0.0380(12) 0.0612(11) 0.0134(9) 0.0116(9) 0.0061(8)
C2'B 0.0591(12) 0.0449(13) 0.0680(13) 0.0182(10) 0.0066(10) 0.0049(9)
C3'B 0.0721(14) 0.0617(16) 0.0787(14) 0.0281(13) 0.0108(11) 0.0102(12)
C4'B 0.0654(13) 0.0531(16) 0.1097(17) 0.0411(13) 0.0225(13) 0.0129(11)
C5'B 0.0764(14) 0.0407(14) 0.1041(17) 0.0146(12) 0.0305(13) 0.0121(11)
C6'B 0.0668(13) 0.0429(13) 0.0741(13) 0.0132(11) 0.0229(11) 0.0109(10)

loop_
_atom_type_symbol
_atom_type_description
_atom_type_scat_dispersion_real
_atom_type_scat_dispersion_imag
_atom_type_scat_source
C C 0.0033 0.0016 'International Tables Vol C Tables 4.2.6.8 and 6.1.1.4'
H H 0.0000 0.0000 'International Tables Vol C Tables 4.2.6.8 and 6.1.1.4'
O O 0.0106 0.0060 'International Tables Vol C Tables 4.2.6.8 and 6.1.1.4'
N N 0.0061 0.0033 'International Tables Vol C Tables 4.2.6.8 and 6.1.1.4'

loop_
_geom_angle_atom_site_label_1
_geom_angle_atom_site_label_2
_geom_angle_atom_site_label_3
_geom_angle
C2A N1A C9A 113.01(15)
N1A C2A O3A 125.35(16)
N1A C2A C1'A 121.83(16)
O3A C2A C1'A 112.82(16)
C2A O3A C4A 123.13(15)
O4A C4A C5A 132.63(19)
O4A C4A O3A 115.65(18)
C5A C4A O3A 111.73(16)
C9A C5A C6A 104.87(17)
C9A C5A C4A 118.49(18)
C6A C5A C4A 136.60(18)
N7A C6A C5A 111.48(16)
N7A C6A H6A 124.3
C5A C6A H6A 124.3
C6A N7A N8A 105.11(16)
C9A N8A N7A 111.23(15)
C9A N8A C10A 128.46(16)
N7A N8A C10A 120.28(16)
N8A C9A N1A 124.40(17)
N8A C9A C5A 107.30(17)
N1A C9A C5A 128.29(18)
N8A C10A H10A 109.5
N8A C10A H10B 109.5
H10A C10A H10B 109.5
N8A C10A H10C 109.5
H10A C10A H10C 109.5
H10B C10A H10C 109.5
C6'A C1'A C2'A 119.16(17)
C6'A C1'A C2A 122.54(16)
C2'A C1'A C2A 118.30(17)
C3'A C2'A C1'A 119.72(19)
C3'A C2'A H2'A 120.1
C1'A C2'A H2'A 120.1
C4'A C3'A C2'A 120.53(18)
C4'A C3'A H3'A 119.7
C2'A C3'A H3'A 119.7
C5'A C4'A C3'A 120.16(18)
C5'A C4'A H4'A 119.9
C3'A C4'A H4'A 119.9
C4'A C5'A C6'A 120.20(19)
C4'A C5'A H5'A 119.9
C6'A C5'A H5'A 119.9
C5'A C6'A C1'A 120.23(18)
C5'A C6'A H6'A 119.9
C1'A C6'A H6'A 119.9
C2B N1B C9B 113.02(14)
N1B C2B O3B 125.04(16)
N1B C2B C1'B 121.72(16)
O3B C2B C1'B 113.24(15)
C2B O3B C4B 123.43(13)
O4B C4B C5B 132.22(18)
O4B C4B O3B 115.69(16)
C5B C4B O3B 112.08(15)
C9B C5B C6B 104.73(15)
C9B C5B C4B 118.45(17)
C6B C5B C4B 136.82(17)
N7B C6B C5B 111.37(16)
N7B C6B H6B 124.3
C5B C6B H6B 124.3
C6B N7B N8B 105.00(15)
C9B N8B N7B 111.37(14)
C9B N8B C10B 128.31(17)
N7B N8B C10B 120.31(15)
N8B C9B N1B 124.52(16)
N8B C9B C5B 107.53(16)
N1B C9B C5B 127.95(16)
N8B C10B H10D 109.5
N8B C10B H10E 109.5
H10D C10B H10E 109.5
N8B C10B H10F 109.5
H10D C10B H10F 109.5
H10E C10B H10F 109.5
C2'B C1'B C6'B 119.63(18)
C2'B C1'B C2B 118.27(16)
C6'B C1'B C2B 122.09(17)
C1'B C2'B C3'B 120.72(18)
C1'B C2'B H2'B 119.6
C3'B C2'B H2'B 119.6
C2'B C3'B C4'B 119.43(18)
C2'B C3'B H3'B 120.3
C4'B C3'B H3'B 120.3
C5'B C4'B C3'B 120.35(19)
C5'B C4'B H4'B 119.8
C3'B C4'B H4'B 119.8
C4'B C5'B C6'B 119.93(19)
C4'B C5'B H5'B 120.0
C6'B C5'B H5'B 120.0
C1'B C6'B C5'B 119.93(18)
C1'B C6'B H6'B 120.0
C5'B C6'B H6'B 120.0

loop_
_geom_bond_atom_site_label_1
_geom_bond_atom_site_label_2
_geom_bond_distance
N1A C2A 1.281(2)
N1A C9A 1.364(2)
C2A O3A 1.3714(17)
C2A C1'A 1.469(2)
O3A C4A 1.436(2)
C4A O4A 1.1958(18)
C4A C5A 1.421(2)
C5A C9A 1.373(2)
C5A C6A 1.404(2)
C6A N7A 1.315(2)
C6A H6A 0.9300
N7A N8A 1.3725(18)
N8A C9A 1.342(2)
N8A C10A 1.4521(19)
C10A H10A 0.9600
C10A H10B 0.9600
C10A H10C 0.9600
C1'A C6'A 1.386(2)
C1'A C2'A 1.391(2)
C2'A C3'A 1.380(2)
C2'A H2'A 0.9300
C3'A C4'A 1.369(2)
C3'A H3'A 0.9300
C4'A C5'A 1.369(2)
C4'A H4'A 0.9300
C5'A C6'A 1.379(2)
C5'A H5'A 0.9300
C6'A H6'A 0.9300
N1B C2B 1.2850(19)
N1B C9B 1.363(2)
C2B O3B 1.3709(17)
C2B C1'B 1.469(2)
O3B C4B 1.4185(19)
C4B O4B 1.2015(17)
C4B C5B 1.418(2)
C5B C9B 1.375(2)
C5B C6B 1.407(2)
C6B N7B 1.321(2)
C6B H6B 0.9300
N7B N8B 1.3726(19)
N8B C9B 1.3388(19)
N8B C10B 1.4563(18)
C10B H10D 0.9600
C10B H10E 0.9600
C10B H10F 0.9600
C1'B C2'B 1.378(2)
C1'B C6'B 1.381(2)
C2'B C3'B 1.379(2)
C2'B H2'B 0.9300
C3'B C4'B 1.386(2)
C3'B H3'B 0.9300
C4'B C5'B 1.371(2)
C4'B H4'B 0.9300
C5'B C6'B 1.392(2)
C5'B H5'B 0.9300
C6'B H6'B 0.9300

loop_
_geom_torsion_atom_site_label_1
_geom_torsion_atom_site_label_2
_geom_torsion_atom_site_label_3
_geom_torsion_atom_site_label_4
_geom_torsion
C9A N1A C2A O3A -0.2(2)
C9A N1A C2A C1'A 179.64(14)
N1A C2A O3A C4A 0.3(2)
C1'A C2A O3A C4A -179.62(13)
C2A O3A C4A O4A -179.72(14)
C2A O3A C4A C5A 0.2(2)
O4A C4A C5A C9A 179.26(18)
O3A C4A C5A C9A -0.7(2)
O4A C4A C5A C6A 2.1(4)
O3A C4A C5A C6A -177.83(19)
C9A C5A C6A N7A 0.1(2)
C4A C5A C6A N7A 177.50(19)
C5A C6A N7A N8A 0.1(2)
C6A N7A N8A C9A -0.3(2)
C6A N7A N8A C10A -178.68(16)
N7A N8A C9A N1A -178.72(15)
C10A N8A C9A N1A -0.6(3)
N7A N8A C9A C5A 0.41(19)
C10A N8A C9A C5A 178.57(17)
C2A N1A C9A N8A 178.63(16)
C2A N1A C9A C5A -0.3(2)
C6A C5A C9A N8A -0.30(19)
C4A C5A C9A N8A -178.28(16)
C6A C5A C9A N1A 178.79(17)
C4A C5A C9A N1A 0.8(3)
N1A C2A C1'A C6'A 174.76(16)
O3A C2A C1'A C6'A -5.4(2)
N1A C2A C1'A C2'A -4.9(2)
O3A C2A C1'A C2'A 174.96(13)
C6'A C1'A C2'A C3'A 0.2(2)
C2A C1'A C2'A C3'A 179.85(16)
C1'A C2'A C3'A C4'A -0.4(3)
C2'A C3'A C4'A C5'A 0.4(3)
C3'A C4'A C5'A C6'A -0.1(3)
C4'A C5'A C6'A C1'A -0.2(3)
C2'A C1'A C6'A C5'A 0.1(2)
C2A C1'A C6'A C5'A -179.54(15)
C9B N1B C2B O3B -0.8(2)
C9B N1B C2B C1'B 179.18(14)
N1B C2B O3B C4B -0.3(2)
C1'B C2B O3B C4B 179.70(12)
C2B O3B C4B O4B -178.37(13)
C2B O3B C4B C5B 1.3(2)
O4B C4B C5B C9B 178.47(18)
O3B C4B C5B C9B -1.1(2)
O4B C4B C5B C6B -2.9(4)
O3B C4B C5B C6B 177.55(18)
C9B C5B C6B N7B -0.5(2)
C4B C5B C6B N7B -179.28(18)
C5B C6B N7B N8B 0.2(2)
C6B N7B N8B C9B 0.2(2)
C6B N7B N8B C10B 179.09(15)
N7B N8B C9B N1B 179.08(15)
C10B N8B C9B N1B 0.3(3)
N7B N8B C9B C5B -0.55(19)
C10B N8B C9B C5B -179.29(16)
C2B N1B C9B N8B -178.60(15)
C2B N1B C9B C5B 1.0(2)
C6B C5B C9B N8B 0.61(18)
C4B C5B C9B N8B 179.67(14)
C6B C5B C9B N1B -179.00(16)
C4B C5B C9B N1B 0.1(3)
N1B C2B C1'B C2'B 1.1(2)
O3B C2B C1'B C2'B -178.86(13)
N1B C2B C1'B C6'B -179.68(15)
O3B C2B C1'B C6'B 0.3(2)
C6'B C1'B C2'B C3'B 0.4(2)
C2B C1'B C2'B C3'B 179.60(15)
C1'B C2'B C3'B C4'B -0.4(3)
C2'B C3'B C4'B C5'B 0.4(3)
C3'B C4'B C5'B C6'B -0.2(3)
C2'B C1'B C6'B C5'B -0.3(2)
C2B C1'B C6'B C5'B -179.43(16)
C4'B C5'B C6'B C1'B 0.2(3)
